data_7211890
loop_
_publ_author_name
'Xu, Jiao'
'Pan, Zhaorui'
'Wang, Tianwei'
'Li, Yizhi'
'Guo, Zijian'
'Batten, Stuart R.'
'Zheng, Hegen'

_publ_section_title
;
 Syntheses, structures, photoluminescence and magnetic properties of five
 compounds with 1,3,5-benzenetricarboxylate acid and imidazole ligands
;
_journal_issue 2
_journal_name_full CrystEngComm
_journal_page_first 612
_journal_paper_doi 10.1039/b916222d
_journal_volume 12
_journal_year 2010
_chemical_formula_sum 'C23 H20 N4 O7 Zn'
_chemical_formula_weight 529.80
_chemical_name_systematic
;
?
;
_space_group_IT_number 14
_symmetry_cell_setting monoclinic
_symmetry_space_group_name_Hall '-P 2yn'
_symmetry_space_group_name_H-M 'P 1 21/n 1'
_atom_sites_solution_hydrogens geom
_atom_sites_solution_primary direct
_atom_sites_solution_secondary difmap
_audit_creation_method SHELXL-97
_cell_angle_alpha 90.00
_cell_angle_beta 95.137(3)
_cell_angle_gamma 90.00
_cell_formula_units_Z 4
_cell_length_a 7.8282(13)
_cell_length_b 16.447(3)
_cell_length_c 16.779(3)
_cell_measurement_temperature 293(2)
_cell_volume 2151.6(7)
_computing_cell_refinement 'Bruker SMART'
_computing_data_collection 'Bruker SMART'
_computing_data_reduction 'Bruker SAINT'
_computing_molecular_graphics 'Bruker SHELXTL'
_computing_publication_material 'Bruker SHELXTL'
_computing_structure_refinement 'SHELXL-97 (Sheldrick, 1997)'
_computing_structure_solution 'SHELXS-97 (Sheldrick, 1990)'
_diffrn_ambient_temperature 293(2)
_diffrn_measured_fraction_theta_full 0.998
_diffrn_measured_fraction_theta_max 0.998
_diffrn_measurement_device_type 'CCD area detector'
_diffrn_measurement_method 'phi and omega scans'
_diffrn_radiation_monochromator graphite
_diffrn_radiation_source 'fine-focus sealed tube'
_diffrn_radiation_type MoK\a
_diffrn_radiation_wavelength 0.71073
_diffrn_reflns_av_R_equivalents 0.0563
_diffrn_reflns_av_sigmaI/netI 0.0970
_diffrn_reflns_limit_h_max 9
_diffrn_reflns_limit_h_min -4
_diffrn_reflns_limit_k_max 20
_diffrn_reflns_limit_k_min -20
_diffrn_reflns_limit_l_max 20
_diffrn_reflns_limit_l_min -20
_diffrn_reflns_number 11417
_diffrn_reflns_theta_full 26.00
_diffrn_reflns_theta_max 26.00
_diffrn_reflns_theta_min 1.74
_exptl_absorpt_coefficient_mu 1.198
_exptl_absorpt_correction_T_max 0.885
_exptl_absorpt_correction_T_min 0.760
_exptl_absorpt_correction_type multi-scan
_exptl_crystal_colour colorless
_exptl_crystal_density_diffrn 1.636
_exptl_crystal_density_method 'not measured'
_exptl_crystal_description block
_exptl_crystal_F_000 1088
_exptl_crystal_size_max 0.22
_exptl_crystal_size_mid 0.20
_exptl_crystal_size_min 0.10
_refine_diff_density_max 0.749
_refine_diff_density_min -0.561
_refine_diff_density_rms 0.079
_refine_ls_extinction_method none
_refine_ls_goodness_of_fit_ref 1.004
_refine_ls_hydrogen_treatment constr
_refine_ls_matrix_type full
_refine_ls_number_parameters 313
_refine_ls_number_reflns 4217
_refine_ls_number_restraints 2
_refine_ls_restrained_S_all 1.007
_refine_ls_R_factor_all 0.0858
_refine_ls_R_factor_gt 0.0520
_refine_ls_shift/su_max 0.001
_refine_ls_shift/su_mean 0.000
_refine_ls_structure_factor_coef Fsqd
_refine_ls_weighting_details 'calc w=1/[\s^2^(Fo^2^)+(0.0285P)^2^+0.0000P] where P=(Fo^2^+2Fc^2^)/3'
_refine_ls_weighting_scheme calc
_refine_ls_wR_factor_gt 0.0972
_refine_ls_wR_factor_ref 0.1053
_reflns_number_gt 2775
_reflns_number_total 4217
_reflns_threshold_expression >2sigma(I)
_cod_data_source_file b916222d.txt
_cod_data_source_block yy
_cod_depositor_comments
;
The following automatic conversions were performed:

'_symmetry_cell_setting' value 'Monoclinic' changed to 'monoclinic'
according to /home/saulius/struct/CIF-dictionaries/cif_core.dic
dictionary named 'cif_core.dic' version 2.4.2 from 2011-04-26.

Automatic conversion script
Id: cif_fix_values 1891 2012-01-12 08:04:46Z andrius 
;
_cod_original_cell_volume 2151.6(6)
_cod_original_sg_symbol_H-M 'P2(1)/n '
_cod_database_code 7211890

loop_
_symmetry_equiv_pos_as_xyz
'x, y, z'
'-x+1/2, y+1/2, -z+1/2'
'-x, -y, -z'
'x-1/2, -y-1/2, z-1/2'

loop_
_atom_site_label
_atom_site_type_symbol
_atom_site_fract_x
_atom_site_fract_y
_atom_site_fract_z
_atom_site_U_iso_or_equiv
_atom_site_adp_type
_atom_site_occupancy
_atom_site_symmetry_multiplicity
_atom_site_calc_flag
_atom_site_refinement_flags
C1 C 0.1555(6) 0.8606(2) 1.0570(2) 0.0257(10) Uani 1 1 d .
C2 C 0.1910(6) 0.8201(3) 0.9879(2) 0.0306(11) Uani 1 1 d .
H2 H 0.2948 0.7929 0.9865 0.037 Uiso 1 1 calc R
C3 C 0.0726(6) 0.8195(2) 0.9203(2) 0.0266(10) Uani 1 1 d .
C4 C -0.0790(5) 0.8611(2) 0.9228(2) 0.0292(11) Uani 1 1 d .
H4 H -0.1576 0.8618 0.8778 0.035 Uiso 1 1 calc RD
C5 C -0.1168(6) 0.9023(2) 0.9914(2) 0.0250(10) Uani 1 1 d .
C6 C 0.0030(6) 0.9019(2) 1.0577(2) 0.0268(10) Uani 1 1 d .
H6 H -0.0204 0.9302 1.1035 0.032 Uiso 1 1 calc R
C7 C 0.1109(7) 0.7698(3) 0.8487(3) 0.0333(12) Uani 1 1 d .
C8 C -0.2824(6) 0.9444(3) 0.9933(3) 0.0322(11) Uani 1 1 d .
C9 C 0.2837(6) 0.8582(3) 1.1302(3) 0.0301(11) Uani 1 1 d .
C10 C 0.9298(6) 0.7226(3) 1.1809(3) 0.0328(11) Uani 1 1 d .
H10 H 0.9854 0.7310 1.2315 0.039 Uiso 1 1 calc R
C11 C 0.9952(6) 0.6819(3) 1.1214(3) 0.0390(12) Uani 1 1 d .
H11 H 1.1025 0.6573 1.1231 0.047 Uiso 1 1 calc R
C12 C 0.7411(6) 0.7258(2) 1.0812(3) 0.0311(11) Uani 1 1 d .
H12 H 0.6417 0.7367 1.0483 0.037 Uiso 1 1 calc R
C13 C 0.8860(6) 0.6475(3) 0.9785(3) 0.0392(12) Uani 1 1 d .
H13A H 1.0062 0.6391 0.9710 0.047 Uiso 1 1 calc R
H13B H 0.8408 0.6861 0.9382 0.047 Uiso 1 1 calc R
C14 C 0.7925(6) 0.5679(3) 0.9648(3) 0.0289(11) Uani 1 1 d .
C15 C 0.7704(6) 0.5124(3) 1.0245(3) 0.0371(12) Uani 1 1 d .
H15 H 0.8123 0.5242 1.0768 0.045 Uiso 1 1 calc R
C16 C 0.6881(6) 0.4402(3) 1.0081(3) 0.0391(13) Uani 1 1 d .
H16 H 0.6736 0.4035 1.0491 0.047 Uiso 1 1 calc R
C17 C 0.6265(6) 0.4223(3) 0.9304(3) 0.0348(12) Uani 1 1 d .
H17 H 0.5711 0.3731 0.9191 0.042 Uiso 1 1 calc R
C18 C 0.6465(6) 0.4767(3) 0.8693(3) 0.0291(11) Uani 1 1 d .
C19 C 0.7308(6) 0.5488(3) 0.8871(3) 0.0319(11) Uani 1 1 d .
H19 H 0.7467 0.5854 0.8462 0.038 Uiso 1 1 calc R
C20 C 0.5746(6) 0.4595(3) 0.7839(3) 0.0341(12) Uani 1 1 d .
H30A H 0.6498 0.4832 0.7473 0.041 Uiso 1 1 calc R
H30B H 0.5723 0.4012 0.7752 0.041 Uiso 1 1 calc R
C21 C 0.3602(6) 0.5704(3) 0.7609(2) 0.0341(12) Uani 1 1 d .
H58 H 0.4392 0.6126 0.7678 0.041 Uiso 1 1 calc R
C22 C 0.2533(6) 0.4502(3) 0.7529(3) 0.0385(12) Uani 1 1 d .
H59 H 0.2417 0.3939 0.7527 0.046 Uiso 1 1 calc R
C23 C 0.1265(6) 0.5045(3) 0.7401(3) 0.0348(12) Uani 1 1 d .
H60 H 0.0108 0.4919 0.7297 0.042 Uiso 1 1 calc R
N1 N 0.7677(4) 0.7503(2) 1.1557(2) 0.0261(8) Uani 1 1 d .
N2 N 0.8734(5) 0.6836(2) 1.0581(2) 0.0344(9) Uani 1 1 d .
N3 N 0.4011(5) 0.4922(2) 0.76625(19) 0.0291(9) Uani 1 1 d .
N4 N 0.1928(5) 0.5810(2) 0.7446(2) 0.0305(9) Uani 1 1 d .
O1 O 0.4178(4) 0.81661(19) 1.12195(16) 0.0389(8) Uani 1 1 d .
O2 O 0.2530(4) 0.89457(19) 1.19056(17) 0.0459(9) Uani 1 1 d .
O3 O 0.2532(4) 0.7368(2) 0.84704(18) 0.0509(10) Uani 1 1 d .
O4 O -0.0070(4) 0.76224(18) 0.79242(17) 0.0395(8) Uani 1 1 d .
O5 O -0.3957(4) 0.9406(2) 0.93691(19) 0.0507(10) Uani 1 1 d .
O6 O -0.3014(4) 0.98434(19) 1.05823(18) 0.0480(9) Uani 1 1 d D
H6A H -0.3997 1.0067 1.0544 0.072 Uiso 1 1 d RD
O7 O 0.56823(7) 0.75974(3) 0.89866(3) 0.207(3) Uani 1 1 d .
H7D H 0.4639 0.7515 0.8820 0.248 Uiso 1 1 d R
H7B H 0.6023 0.8039 0.8790 0.310 Uiso 1 1 d R
Zn1 Zn 0.58903(7) 0.81157(3) 1.21380(3) 0.02788(16) Uani 1 1 d R

loop_
_atom_site_aniso_label
_atom_site_aniso_U_11
_atom_site_aniso_U_22
_atom_site_aniso_U_33
_atom_site_aniso_U_23
_atom_site_aniso_U_13
_atom_site_aniso_U_12
C1 0.027(3) 0.028(2) 0.023(2) 0.0007(19) 0.003(2) -0.001(2)
C2 0.031(3) 0.035(3) 0.026(2) 0.002(2) 0.005(2) 0.005(2)
C3 0.032(3) 0.023(2) 0.025(2) -0.0005(19) 0.004(2) 0.000(2)
C4 0.029(3) 0.035(3) 0.023(2) 0.004(2) -0.003(2) 0.000(2)
C5 0.026(3) 0.025(2) 0.024(2) 0.0011(19) 0.002(2) 0.002(2)
C6 0.032(3) 0.028(2) 0.021(2) -0.0044(19) 0.007(2) 0.001(2)
C7 0.043(3) 0.028(3) 0.029(3) 0.002(2) 0.006(3) -0.002(3)
C8 0.037(3) 0.036(3) 0.024(3) 0.000(2) 0.009(2) 0.006(2)
C9 0.027(3) 0.033(3) 0.029(3) 0.002(2) 0.000(2) -0.001(2)
C10 0.027(3) 0.037(3) 0.033(3) -0.002(2) -0.001(2) -0.005(2)
C11 0.029(3) 0.040(3) 0.047(3) -0.001(3) -0.001(2) 0.003(3)
C12 0.024(3) 0.030(3) 0.039(3) -0.001(2) 0.005(2) -0.001(2)
C13 0.038(3) 0.042(3) 0.040(3) -0.007(2) 0.012(2) 0.000(3)
C14 0.027(3) 0.027(3) 0.034(3) -0.002(2) 0.011(2) 0.003(2)
C15 0.036(3) 0.046(3) 0.030(3) -0.005(2) 0.005(2) 0.005(3)
C16 0.040(3) 0.040(3) 0.038(3) 0.009(2) 0.007(3) 0.006(3)
C17 0.025(3) 0.032(3) 0.049(3) 0.003(2) 0.008(2) -0.002(2)
C18 0.023(3) 0.029(3) 0.036(3) 0.000(2) 0.007(2) 0.006(2)
C19 0.036(3) 0.028(3) 0.034(3) 0.004(2) 0.011(2) 0.003(2)
C20 0.038(3) 0.027(3) 0.037(3) -0.002(2) 0.002(2) 0.001(2)
C21 0.038(3) 0.023(3) 0.040(3) -0.001(2) -0.002(2) -0.005(2)
C22 0.044(3) 0.028(3) 0.045(3) 0.003(2) 0.007(3) -0.011(3)
C23 0.031(3) 0.036(3) 0.038(3) 0.001(2) 0.004(2) -0.007(2)
N1 0.025(2) 0.027(2) 0.026(2) -0.0039(16) 0.0015(17) 0.0014(18)
N2 0.031(2) 0.037(2) 0.036(2) -0.0078(19) 0.0055(19) -0.001(2)
N3 0.033(2) 0.024(2) 0.029(2) 0.0029(16) 0.0002(19) -0.0027(19)
N4 0.037(3) 0.024(2) 0.030(2) -0.0013(17) -0.0006(19) -0.0018(19)
O1 0.0308(19) 0.056(2) 0.0282(17) -0.0026(16) -0.0062(15) 0.0122(18)
O2 0.047(2) 0.063(2) 0.0270(18) -0.0175(17) -0.0040(17) 0.0147(19)
O3 0.046(2) 0.065(2) 0.042(2) -0.0198(18) 0.0001(18) 0.019(2)
O4 0.043(2) 0.049(2) 0.0259(17) -0.0108(15) -0.0044(16) 0.0057(18)
O5 0.039(2) 0.073(3) 0.038(2) -0.0125(18) -0.0087(18) 0.021(2)
O6 0.039(2) 0.065(2) 0.040(2) -0.0074(18) 0.0010(17) 0.0234(19)
O7 0.136(6) 0.274(8) 0.205(7) 0.003(6) -0.016(5) -0.024(6)
Zn1 0.0293(3) 0.0305(3) 0.0236(3) 0.0010(2) 0.0010(2) 0.0001(3)

loop_
_atom_type_symbol
_atom_type_description
_atom_type_scat_dispersion_real
_atom_type_scat_dispersion_imag
_atom_type_scat_source
C C 0.0033 0.0016 'International Tables Vol C Tables 4.2.6.8 and 6.1.1.4'
N N 0.0061 0.0033 'International Tables Vol C Tables 4.2.6.8 and 6.1.1.4'
O O 0.0106 0.0060 'International Tables Vol C Tables 4.2.6.8 and 6.1.1.4'
H H 0.0000 0.0000 'International Tables Vol C Tables 4.2.6.8 and 6.1.1.4'
Zn Zn 0.2839 1.4301 'International Tables Vol C Tables 4.2.6.8 and 6.1.1.4'

loop_
_geom_angle_atom_site_label_1
_geom_angle_atom_site_label_2
_geom_angle_atom_site_label_3
_geom_angle
_geom_angle_site_symmetry_1
_geom_angle_site_symmetry_3
C6 C1 C2 119.0(4) . .
C6 C1 C9 121.2(4) . .
C2 C1 C9 119.9(4) . .
C1 C2 C3 120.9(4) . .
C1 C2 H2 119.6 . .
C3 C2 H2 119.6 . .
C4 C3 C2 118.9(4) . .
C4 C3 C7 121.9(4) . .
C2 C3 C7 119.1(4) . .
C3 C4 C5 121.1(4) . .
C3 C4 H4 119.5 . .
C5 C4 H4 119.5 . .
C6 C5 C4 118.9(4) . .
C6 C5 C8 121.2(4) . .
C4 C5 C8 120.0(4) . .
C1 C6 C5 121.3(4) . .
C1 C6 H6 119.4 . .
C5 C6 H6 119.4 . .
O3 C7 O4 122.4(4) . .
O3 C7 C3 119.9(4) . .
O4 C7 C3 117.7(4) . .
O5 C8 O6 122.8(4) . .
O5 C8 C5 122.1(4) . .
O6 C8 C5 115.1(4) . .
O2 C9 O1 125.6(4) . .
O2 C9 C1 119.7(4) . .
O1 C9 C1 114.7(4) . .
C11 C10 N1 109.9(4) . .
C11 C10 H10 125.1 . .
N1 C10 H10 125.1 . .
C10 C11 N2 106.4(4) . .
C10 C11 H11 126.8 . .
N2 C11 H11 126.8 . .
N1 C12 N2 112.1(4) . .
N1 C12 H12 124.0 . .
N2 C12 H12 124.0 . .
N2 C13 C14 114.6(4) . .
N2 C13 H13A 108.6 . .
C14 C13 H13A 108.6 . .
N2 C13 H13B 108.6 . .
C14 C13 H13B 108.6 . .
H13A C13 H13B 107.6 . .
C15 C14 C19 118.5(4) . .
C15 C14 C13 123.8(4) . .
C19 C14 C13 117.7(4) . .
C16 C15 C14 121.2(4) . .
C16 C15 H15 119.4 . .
C14 C15 H15 119.4 . .
C15 C16 C17 119.6(4) . .
C15 C16 H16 120.2 . .
C17 C16 H16 120.2 . .
C18 C17 C16 120.6(4) . .
C18 C17 H17 119.7 . .
C16 C17 H17 119.7 . .
C19 C18 C17 118.7(4) . .
C19 C18 C20 119.7(4) . .
C17 C18 C20 121.5(4) . .
C18 C19 C14 121.4(4) . .
C18 C19 H19 119.3 . .
C14 C19 H19 119.3 . .
N3 C20 C18 112.3(4) . .
N3 C20 H30A 109.1 . .
C18 C20 H30A 109.1 . .
N3 C20 H30B 109.1 . .
C18 C20 H30B 109.1 . .
H30A C20 H30B 107.9 . .
N3 C21 N4 111.7(4) . .
N3 C21 H58 124.1 . .
N4 C21 H58 124.1 . .
C23 C22 N3 107.3(4) . .
C23 C22 H59 126.3 . .
N3 C22 H59 126.3 . .
C22 C23 N4 109.5(4) . .
C22 C23 H60 125.2 . .
N4 C23 H60 125.2 . .
C12 N1 C10 104.7(4) . .
C12 N1 Zn1 123.4(3) . .
C10 N1 Zn1 131.9(3) . .
C12 N2 C11 107.0(4) . .
C12 N2 C13 126.2(4) . .
C11 N2 C13 126.8(4) . .
C21 N3 C22 106.7(4) . .
C21 N3 C20 125.7(4) . .
C22 N3 C20 127.6(4) . .
C21 N4 C23 104.7(4) . .
C21 N4 Zn1 122.9(3) . 4_575
C23 N4 Zn1 131.3(3) . 4_575
C9 O1 Zn1 116.9(3) . .
C7 O4 Zn1 105.1(3) . 4_575
C8 O6 H6A 109.1 . .
H7D O7 H7B 109.5 . .
O1 Zn1 O4 106.01(13) . 4_676
O1 Zn1 N4 113.73(14) . 4_676
O4 Zn1 N4 122.56(13) 4_676 4_676
O1 Zn1 N1 95.47(13) . .
O4 Zn1 N1 109.33(13) 4_676 .
N4 Zn1 N1 106.33(15) 4_676 .

loop_
_geom_bond_atom_site_label_1
_geom_bond_atom_site_label_2
_geom_bond_distance
_geom_bond_site_symmetry_2
C1 C6 1.375(5) .
C1 C2 1.386(5) .
C1 C9 1.516(6) .
C2 C3 1.398(5) .
C2 H2 0.9300 .
C3 C4 1.374(5) .
C3 C7 1.505(6) .
C4 C5 1.390(5) .
C4 H4 0.9300 .
C5 C6 1.390(5) .
C5 C8 1.473(6) .
C6 H6 0.9300 .
C7 O3 1.242(5) .
C7 O4 1.267(5) .
C8 O5 1.239(5) .
C8 O6 1.293(5) .
C9 O2 1.218(5) .
C9 O1 1.271(5) .
C10 C11 1.341(6) .
C10 N1 1.378(5) .
C10 H10 0.9300 .
C11 N2 1.363(5) .
C11 H11 0.9300 .
C12 N1 1.312(5) .
C12 N2 1.332(5) .
C12 H12 0.9300 .
C13 N2 1.474(5) .
C13 C14 1.508(6) .
C13 H13A 0.9700 .
C13 H13B 0.9700 .
C14 C15 1.378(6) .
C14 C19 1.384(5) .
C15 C16 1.366(6) .
C15 H15 0.9300 .
C16 C17 1.382(6) .
C16 H16 0.9300 .
C17 C18 1.380(6) .
C17 H17 0.9300 .
C18 C19 1.377(6) .
C18 C20 1.518(6) .
C19 H19 0.9300 .
C20 N3 1.467(5) .
C20 H30A 0.9700 .
C20 H30B 0.9700 .
C21 N3 1.326(5) .
C21 N4 1.326(5) .
C21 H58 0.9300 .
C22 C23 1.339(6) .
C22 N3 1.349(5) .
C22 H59 0.9300 .
C23 N4 1.361(5) .
C23 H60 0.9300 .
N1 Zn1 2.041(3) .
N4 Zn1 1.993(3) 4_575
O1 Zn1 1.952(3) .
O4 Zn1 1.989(3) 4_575
O6 H6A 0.8501 .
O7 H7D 0.8501 .
O7 H7B 0.8500 .
Zn1 O4 1.989(3) 4_676
Zn1 N4 1.993(4) 4_676

loop_
_geom_hbond_atom_site_label_D
_geom_hbond_atom_site_label_H
_geom_hbond_atom_site_label_A
_geom_hbond_distance_DH
_geom_hbond_distance_HA
_geom_hbond_distance_DA
_geom_hbond_angle_DHA
_geom_hbond_site_symmetry_A
O7 H7D O3 0.85 1.72 2.568(3) 178.8 .
O6 H6A O5 0.85 1.84 2.681(5) 170.8 3_477
O7 H7B O5 0.85 2.45 3.050(3) 128.4 1_655
